data_2202986
loop_
_publ_author_name
'Wang, Jian-Feng'
'Zhang, Yong-Jie'
'Fang, Mei-Juan'
'Huang, Yao-Jian'
'Wei, Zan-Bin'
'Zheng, Zhong-Hui'
'Su, Wen-Jin'
'Zhao, Yu-Fen '

_publ_section_title
;7,8-Dihydroxy-3-methyl-10-oxo-1<i>H</i>,10<i>H</i>-pyrano[4,3-<i>b</i>]chromene-9-carboxylic
 acid
;
_journal_issue 9
_journal_name_full 'Acta Crystallographica Section E'
_journal_page_first o1244
_journal_page_last o1245
_journal_paper_doi 10.1107/S1600536803016714
_journal_volume 59
_journal_year 2003
_chemical_formula_iupac 'C14 H10 O7'
_chemical_formula_moiety 'C14 H10 O7'
_chemical_formula_sum 'C14 H10 O7'
_chemical_formula_weight 290.22
_chemical_melting_point 517.0(10)
_chemical_name_common 'anhydrofulvic acid'
_chemical_name_systematic
;
7,8-Dihydroxy-3-methyl-10-oxo-1H,10H-pyrano[4,3-b]chromene-9-carboxylic acid
;
_space_group_IT_number 14
_symmetry_cell_setting monoclinic
_symmetry_space_group_name_Hall '-P 2ybc'
_symmetry_space_group_name_H-M 'P 1 21/c 1'
_atom_sites_solution_hydrogens geom
_atom_sites_solution_primary direct
_atom_sites_solution_secondary difmap
_cell_angle_alpha 90.000(5)
_cell_angle_beta 90.178(5)
_cell_angle_gamma 90.000(5)
_cell_formula_units_Z 4
_cell_length_a 7.814(5)
_cell_length_b 10.085(5)
_cell_length_c 15.124(5)
_cell_measurement_reflns_used 2225
_cell_measurement_temperature 296(2)
_cell_measurement_theta_max 27.5
_cell_measurement_theta_min 2.4
_cell_volume 1191.8(10)
_computing_cell_refinement 'SAINT (Bruker, 2001)'
_computing_data_collection 'SMART (Bruker, 2001)'
_computing_data_reduction SAINT
_computing_molecular_graphics 'ORTEP-3 (Farrugia, 1997)'
_computing_publication_material SHELXL97
_computing_structure_refinement 'SHELXL97 (Sheldrick, 1997)'
_computing_structure_solution 'SIR97 (Altomare et al., 1998)'
_diffrn_ambient_temperature 296(2)
_diffrn_measured_fraction_theta_full 0.953
_diffrn_measured_fraction_theta_max 0.953
_diffrn_measurement_device_type 'Bruker AXS area-detector'
_diffrn_measurement_method '\f and \w'
_diffrn_radiation_monochromator graphite
_diffrn_radiation_source 'fine-focus sealed tube'
_diffrn_radiation_type MoK\a
_diffrn_radiation_wavelength 0.71069
_diffrn_reflns_av_R_equivalents 0.0000
_diffrn_reflns_av_sigmaI/netI 0.0190
_diffrn_reflns_limit_h_max 10
_diffrn_reflns_limit_h_min -10
_diffrn_reflns_limit_k_max 13
_diffrn_reflns_limit_k_min 0
_diffrn_reflns_limit_l_max 0
_diffrn_reflns_limit_l_min -19
_diffrn_reflns_number 2615
_diffrn_reflns_theta_full 27.48
_diffrn_reflns_theta_max 27.48
_diffrn_reflns_theta_min 2.43
_diffrn_standards_decay_% 0
_diffrn_standards_interval_count 0
_diffrn_standards_interval_time 0
_diffrn_standards_number 0
_exptl_absorpt_coefficient_mu 0.132
_exptl_absorpt_correction_T_max 0.9869
_exptl_absorpt_correction_T_min 0.9740
_exptl_absorpt_correction_type multi-scan
_exptl_absorpt_process_details '(SADABS; Sheldrick, 1996)'
_exptl_crystal_colour green
_exptl_crystal_density_diffrn 1.617
_exptl_crystal_density_method 'not measured'
_exptl_crystal_description chunk
_exptl_crystal_F_000 600
_exptl_crystal_size_max 0.20
_exptl_crystal_size_mid 0.18
_exptl_crystal_size_min 0.10
_refine_diff_density_max 0.243
_refine_diff_density_min -0.202
_refine_ls_extinction_coef 0.013(3)
_refine_ls_extinction_expression Fc^*^=kFc[1+0.001xFc^2^\l^3^/sin(2\q)]^-1/4^
_refine_ls_extinction_method SHELXL97
_refine_ls_goodness_of_fit_ref 1.092
_refine_ls_hydrogen_treatment mixed
_refine_ls_matrix_type full
_refine_ls_number_parameters 201
_refine_ls_number_reflns 2615
_refine_ls_number_restraints 0
_refine_ls_restrained_S_all 1.092
_refine_ls_R_factor_all 0.0437
_refine_ls_R_factor_gt 0.0368
_refine_ls_shift/su_max <0.001
_refine_ls_shift/su_mean 0.000
_refine_ls_structure_factor_coef Fsqd
_refine_ls_weighting_details 'calc w = 1/[\s^2^(Fo^2^)+(0.0758P)^2^+0.0975P] where P = (Fo^2^+2Fc^2^)/3'
_refine_ls_weighting_scheme calc
_refine_ls_wR_factor_gt 0.1134
_refine_ls_wR_factor_ref 0.1185
_reflns_number_gt 2225
_reflns_number_total 2615
_reflns_threshold_expression I>2\s(I)
_cod_data_source_file ww6101.cif
_cod_data_source_block I
_cod_depositor_comments
;
The following automatic conversions were performed:
'_symmetry_cell_setting' value 'Monoclinic' changed to 'monoclinic'
according to '/home/saulius/struct/CIF-dictionaries/cif_core.dic'
dictionary named 'cif_core.dic' version 2.4.1 from 2010-06-29.

Automatic conversion script
Id: cif_fix_enum 1527 2010-12-29 10:47:43Z saulius 

The following automatic conversions were performed:

'_chemical_melting_point' value '516-518' was changed to '517.0(10)'
- the average value was taken and precision was estimated.

Automatic conversion script
Id: cif_fix_values 1646 2011-03-28 12:23:43Z adriana 

The following automatic conversions were performed:

'_chemical_melting_point' value '516-518' was changed to '517.0(10)'
- the average value was taken and precision was
estimated.

'_symmetry_cell_setting' value 'Monoclinic' changed to
'monoclinic' according to
/home/saulius/struct/CIF-dictionaries/cif_core.dic dictionary named
'cif_core.dic' version 2.4.1 from
2010-06-29.

'_exptl_absorpt_correction_type' value 'Multi-scan'
changed to 'multi-scan' according to
/home/saulius/struct/CIF-dictionaries/cif_core.dic dictionary named
'cif_core.dic' version 2.4.1 from 2010-06-29.

Automatic conversion script
Id: cif_fix_values 1715 2011-07-08 13:25:40Z adriana 
;
_cod_original_sg_symbol_H-M 'P 21/c'
_cod_database_code 2202986
_cod_database_fobs_code 2202986

loop_
_symmetry_equiv_pos_as_xyz
'x, y, z'
'-x, y+1/2, -z+1/2'
'-x, -y, -z'
'x, -y-1/2, z-1/2'

loop_
_atom_site_label
_atom_site_fract_x
_atom_site_fract_y
_atom_site_fract_z
_atom_site_U_iso_or_equiv
_atom_site_adp_type
_atom_site_calc_flag
_atom_site_refinement_flags
_atom_site_occupancy
_atom_site_disorder_assembly
_atom_site_disorder_group
_atom_site_type_symbol
O1 0.78838(13) 0.14646(9) 0.63238(5) 0.0384(2) Uani d . 1 . . O
C1 0.84098(14) 0.06547(12) 0.39489(7) 0.0310(3) Uani d . 1 . . C
O2 0.48841(13) -0.14163(10) 0.73806(6) 0.0446(3) Uani d . 1 . . O
C2 0.92692(15) 0.18227(13) 0.37272(7) 0.0332(3) Uani d . 1 . . C
O3 0.64067(14) -0.16488(10) 0.47837(6) 0.0477(3) Uani d . 1 . . O
C3 0.96229(16) 0.28357(12) 0.43593(8) 0.0363(3) Uani d . 1 . . C
O4 0.87828(14) -0.00461(10) 0.24704(6) 0.0486(3) Uani d . 1 . . O
C4 0.91286(17) 0.26637(13) 0.52140(8) 0.0385(3) Uani d . 1 . . C
O5 0.73718(16) -0.14121(11) 0.33084(7) 0.0573(3) Uani d . 1 . . O
C5 0.82745(16) 0.15028(12) 0.54437(7) 0.0321(3) Uani d . 1 . . C
O6 0.98542(13) 0.21222(10) 0.29248(6) 0.0440(3) Uani d . 1 . . O
C6 0.78576(14) 0.04765(12) 0.48533(7) 0.0297(3) Uani d . 1 . . C
O7 1.04580(15) 0.39362(10) 0.41172(6) 0.0511(3) Uani d . 1 . . O
C7 0.69266(15) -0.06445(12) 0.52273(8) 0.0327(3) Uani d . 1 . . C
C8 0.65930(15) -0.06322(12) 0.61391(7) 0.0332(3) Uani d . 1 . . C
C9 0.70915(16) 0.03979(13) 0.66582(8) 0.0340(3) Uani d . 1 . . C
C10 0.67352(18) 0.04178(14) 0.75777(8) 0.0400(3) Uani d . 1 . . C
C11 0.56121(17) -0.04719(13) 0.78941(8) 0.0393(3) Uani d . 1 . . C
C12 0.57850(18) -0.17989(13) 0.65946(8) 0.0398(3) Uani d . 1 . . C
C13 0.4922(2) -0.04747(16) 0.88069(9) 0.0532(4) Uani d . 1 . . C
C14 0.81714(17) -0.03259(14) 0.32080(8) 0.0383(3) Uani d . 1 . . C
H4A 0.9357 0.3310 0.5637 0.046 Uiso calc R 1 . . H
H5 0.687(3) -0.156(2) 0.4038(8) 0.086 Uiso d . 1 . . H
H6 0.952(2) 0.138(2) 0.2601(12) 0.066 Uiso d . 1 . . H
H7 1.066(3) 0.393(2) 0.3574(15) 0.077 Uiso d . 1 . . H
H10A 0.7263 0.1028 0.7950 0.048 Uiso calc R 1 . . H
H12A 0.4994 -0.2229 0.6191 0.048 Uiso calc R 1 . . H
H12B 0.6668 -0.2435 0.6749 0.048 Uiso calc R 1 . . H
H13A 0.5534 0.0161 0.9159 0.080 Uiso calc R 1 . . H
H13B 0.5055 -0.1342 0.9060 0.080 Uiso calc R 1 . . H
H13C 0.3730 -0.0245 0.8792 0.080 Uiso calc R 1 . . H

loop_
_atom_site_aniso_label
_atom_site_aniso_U_11
_atom_site_aniso_U_22
_atom_site_aniso_U_33
_atom_site_aniso_U_12
_atom_site_aniso_U_13
_atom_site_aniso_U_23
O1 0.0535(5) 0.0374(5) 0.0244(4) -0.0101(4) 0.0063(3) -0.0020(3)
C1 0.0342(6) 0.0337(6) 0.0252(5) 0.0058(5) 0.0004(4) -0.0023(4)
O2 0.0499(5) 0.0407(5) 0.0434(5) -0.0048(4) 0.0141(4) 0.0014(4)
C2 0.0387(6) 0.0363(6) 0.0246(5) 0.0065(5) 0.0019(4) 0.0022(4)
O3 0.0620(6) 0.0400(5) 0.0410(5) -0.0149(5) 0.0075(4) -0.0107(4)
C3 0.0447(7) 0.0332(6) 0.0310(6) -0.0014(5) 0.0039(5) 0.0038(4)
O4 0.0673(7) 0.0490(6) 0.0297(4) 0.0057(5) 0.0094(4) -0.0084(4)
C4 0.0525(7) 0.0346(6) 0.0284(6) -0.0065(6) 0.0041(5) -0.0031(4)
O5 0.0764(8) 0.0546(7) 0.0409(5) -0.0211(6) 0.0112(5) -0.0197(4)
C5 0.0389(6) 0.0339(6) 0.0236(5) 0.0003(5) 0.0026(4) -0.0003(4)
O6 0.0614(6) 0.0441(5) 0.0264(4) 0.0013(5) 0.0102(4) 0.0026(4)
C6 0.0316(5) 0.0309(6) 0.0266(5) 0.0035(5) 0.0004(4) -0.0004(4)
O7 0.0794(7) 0.0416(5) 0.0324(4) -0.0169(5) 0.0130(5) 0.0021(4)
C7 0.0337(6) 0.0321(6) 0.0322(6) 0.0020(5) 0.0006(4) -0.0024(4)
C8 0.0354(6) 0.0320(6) 0.0323(6) 0.0015(5) 0.0029(4) 0.0023(4)
C9 0.0379(6) 0.0343(6) 0.0299(5) -0.0006(5) 0.0035(4) 0.0033(4)
C10 0.0490(7) 0.0436(7) 0.0274(6) -0.0035(6) 0.0039(5) 0.0000(5)
C11 0.0462(7) 0.0381(7) 0.0337(6) 0.0062(5) 0.0056(5) 0.0059(5)
C12 0.0466(7) 0.0332(6) 0.0396(6) -0.0006(6) 0.0087(5) 0.0017(5)
C13 0.0703(9) 0.0509(8) 0.0387(7) 0.0033(7) 0.0180(6) 0.0096(6)
C14 0.0425(6) 0.0426(7) 0.0298(6) 0.0072(6) 0.0005(5) -0.0075(5)

loop_
_atom_type_symbol
_atom_type_description
_atom_type_scat_dispersion_real
_atom_type_scat_dispersion_imag
_atom_type_scat_source
C C 0.0033 0.0016 'International Tables Vol C Tables 4.2.6.8 and 6.1.1.4'
H H 0.0000 0.0000 'International Tables Vol C Tables 4.2.6.8 and 6.1.1.4'
N N 0.0061 0.0033 'International Tables Vol C Tables 4.2.6.8 and 6.1.1.4'
O O 0.0106 0.0060 'International Tables Vol C Tables 4.2.6.8 and 6.1.1.4'

loop_
_geom_angle_atom_site_label_1
_geom_angle_atom_site_label_2
_geom_angle_atom_site_label_3
_geom_angle
_geom_angle_publ_flag
C9 O1 C5 119.65(9) yes
C2 C1 C6 118.46(10) yes
O6 C2 C1 125.17(11) yes
O6 C2 C3 112.45(11) yes
C1 C2 C3 122.38(10) yes
O7 C3 C4 120.34(11) yes
O7 C3 C2 120.28(11) yes
C4 C3 C2 119.37(11) yes
C3 C4 C5 118.80(11) yes
O1 C5 C4 112.05(10) yes
O1 C5 C6 123.10(10) yes
C4 C5 C6 124.85(10) yes
C5 C6 C1 116.12(11) yes
C5 C6 C7 116.07(10) yes
C1 C6 C7 127.81(10) yes
O3 C7 C8 117.51(11) yes
O3 C7 C6 124.58(11) yes
C8 C7 C6 117.90(10) yes
C9 C8 C7 121.37(11) yes
C9 C8 C12 116.98(11) yes
C7 C8 C12 121.50(11) yes
O1 C9 C8 121.83(11) yes
O1 C9 C10 116.77(11) yes
C8 C9 C10 121.35(11) yes
C2 C1 C14 115.70(10) yes
C6 C1 C14 125.84(11) yes
C11 O2 C12 117.25(10) yes
C11 C10 C9 118.01(12) yes
C10 C11 O2 122.64(11) yes
C10 C11 C13 124.90(13) yes
O2 C11 C13 112.29(12) yes
O2 C12 C8 112.12(11) yes
O4 C14 O5 119.47(11) yes
O4 C14 C1 118.04(13) yes
O5 C14 C1 122.49(11) yes
C3 C4 H4A 120.6 no
C5 C4 H4A 120.6 no
C7 O3 H5 109.9(11) no
C14 O5 H5 112.6(11) no
C2 O6 H6 101.6(12) no
C3 O7 H7 111.2(16) no
C11 C10 H10A 121.0 no
C9 C10 H10A 121.0 no
O2 C12 H12A 109.2 no
C8 C12 H12A 109.2 no
O2 C12 H12B 109.2 no
C8 C12 H12B 109.2 no
H12A C12 H12B 107.9 no
C11 C13 H13A 109.5 no
C11 C13 H13B 109.5 no
H13A C13 H13B 109.5 no
C11 C13 H13C 109.5 no
H13A C13 H13C 109.5 no
H13B C13 H13C 109.5 no

loop_
_geom_bond_atom_site_label_1
_geom_bond_atom_site_label_2
_geom_bond_site_symmetry_2
_geom_bond_distance
_geom_bond_publ_flag
O1 C9 . 1.3410(16) yes
O1 C5 . 1.3671(14) yes
C1 C2 . 1.3972(18) yes
C1 C6 . 1.4468(15) yes
C1 C14 . 1.5057(16) yes
O2 C11 . 1.3531(18) yes
O2 C12 . 1.4362(16) yes
C2 O6 . 1.3329(14) yes
C2 C3 . 1.4257(18) yes
O3 C7 . 1.2802(15) yes
C3 O7 . 1.3391(16) yes
C3 C4 . 1.3613(16) yes
O4 C14 . 1.2473(16) yes
C4 C5 . 1.3922(18) yes
O5 C14 . 1.2704(18) yes
C5 C6 . 1.4046(16) yes
C6 C7 . 1.4594(17) yes
C7 C8 . 1.4044(16) yes
C8 C9 . 1.3585(18) yes
C8 C12 . 1.5034(18) yes
C9 C10 . 1.4192(16) yes
C10 C11 . 1.344(2) yes
C11 C13 . 1.4838(17) yes
O3 H5 . 1.189(10) no
C4 H4A . 0.9300 no
O5 H5 . 1.182(9) no
O6 H6 . 0.93(2) no
O7 H7 . 0.84(2) no
C10 H10A . 0.9300 no
C12 H12A . 0.9700 no
C12 H12B . 0.9700 no
C13 H13A . 0.9600 no
C13 H13B . 0.9600 no
C13 H13C . 0.9600 no

loop_
_geom_hbond_atom_site_label_D
_geom_hbond_atom_site_label_H
_geom_hbond_atom_site_label_A
_geom_hbond_site_symmetry_A
_geom_hbond_distance_DH
_geom_hbond_distance_HA
_geom_hbond_distance_DA
_geom_hbond_angle_DHA
_geom_hbond_publ_flag
O5 H5 O3 . 1.180(10) 1.190(10) 2.3696(15) 177(2) yes
O6 H6 O4 . 0.93(2) 1.56(2) 2.4395(18) 155.4(18) yes
O7 H7 O6 . 0.84(2) 2.17(2) 2.6108(16) 113.0(19) yes
O7 H7 O4 2_755 0.84(2) 1.94(2) 2.6794(15) 147(2) yes

loop_
_geom_torsion_atom_site_label_1
_geom_torsion_atom_site_label_2
_geom_torsion_atom_site_label_3
_geom_torsion_atom_site_label_4
_geom_torsion
_geom_torsion_publ_flag
C6 C1 C2 O6 179.85(11) no
C14 C1 C2 O6 0.86(18) no
C6 C1 C2 C3 0.23(18) no
C14 C1 C2 C3 -178.77(11) no
O6 C2 C3 O7 0.01(18) no
C1 C2 C3 O7 179.68(11) no
O6 C2 C3 C4 -178.92(11) no
C1 C2 C3 C4 0.75(19) no
O7 C3 C4 C5 -179.51(12) no
C2 C3 C4 C5 -0.58(19) no
C9 O1 C5 C4 -178.53(11) no
C9 O1 C5 C6 1.19(18) no
C3 C4 C5 O1 179.12(11) no
C3 C4 C5 C6 -0.6(2) no
O1 C5 C6 C1 -178.16(10) no
C4 C5 C6 C1 1.53(18) no
O1 C5 C6 C7 1.56(17) no
C4 C5 C6 C7 -178.76(12) no
C2 C1 C6 C5 -1.28(16) no
C14 C1 C6 C5 177.60(11) no
C2 C1 C6 C7 179.04(11) no
C14 C1 C6 C7 -2.1(2) no
C5 C6 C7 O3 178.19(11) no
C1 C6 C7 O3 -2.1(2) no
C5 C6 C7 C8 -2.62(16) no
C1 C6 C7 C8 177.05(11) no
O3 C7 C8 C9 -179.64(11) no
C6 C7 C8 C9 1.11(18) no
O3 C7 C8 C12 4.87(18) no
C6 C7 C8 C12 -174.38(10) no
C5 O1 C9 C8 -2.91(18) no
C5 O1 C9 C10 179.52(11) no
C7 C8 C9 O1 1.74(19) no
C12 C8 C9 O1 177.42(11) no
C7 C8 C9 C10 179.19(12) no
C12 C8 C9 C10 -5.12(18) no
O1 C9 C10 C11 164.87(12) no
C8 C9 C10 C11 -12.7(2) no
C9 C10 C11 O2 3.4(2) no
C9 C10 C11 C13 -171.42(13) no
C12 O2 C11 C10 23.91(18) no
C12 O2 C11 C13 -160.72(12) no
C11 O2 C12 C8 -39.37(15) no
C9 C8 C12 O2 30.09(16) no
C7 C8 C12 O2 -154.23(12) no
C2 C1 C14 O4 1.73(17) no
C6 C1 C14 O4 -177.18(11) no
C2 C1 C14 O5 -177.98(12) no
C6 C1 C14 O5 3.1(2) no

loop_
_cod_related_entry_id
_cod_related_entry_database
_cod_related_entry_code
1 ChemSpider 7993212
